data_4503585
loop_
_publ_author_name
'Thakuria, Ranjit'
'Sarma, Bipul'
'Nangia, Ashwini'

_publ_section_title
;
 Guest Control in the Self-Assembly of H-Shaped Host to Cyclopentanoid
 (5,43) Net
;
_journal_issue 5
_journal_name_full 'Crystal Growth &amp; Design'
_journal_page_first 1471
_journal_paper_doi 10.1021/cg800089v
_journal_volume 8
_journal_year 2008
_chemical_formula_sum 'C34 H32 N2 O8'
_chemical_formula_weight 596.62
_chemical_name_systematic
; 
 ? 
;
_space_group_IT_number 14
_symmetry_cell_setting monoclinic
_symmetry_space_group_name_Hall '-P 2ybc'
_symmetry_space_group_name_H-M 'P 1 21/c 1'
_atom_sites_solution_hydrogens geom
_atom_sites_solution_primary direct
_atom_sites_solution_secondary difmap
_audit_creation_method SHELXL-97
_cell_angle_alpha 90.00
_cell_angle_beta 95.934(3)
_cell_angle_gamma 90.00
_cell_formula_units_Z 2
_cell_length_a 5.2770(9)
_cell_length_b 16.174(3)
_cell_length_c 18.145(3)
_cell_measurement_reflns_used 1519
_cell_measurement_temperature 298(2)
_cell_measurement_theta_max 19.51
_cell_measurement_theta_min 2.26
_cell_volume 1540.4(5)
_computing_cell_refinement 'Bruker SMART'
_computing_data_collection 'Bruker SMART'
_computing_data_reduction 'Bruker SAINT'
_computing_molecular_graphics 'Bruker SHELXTL'
_computing_publication_material 'Bruker SHELXTL'
_computing_structure_refinement 'SHELXL-97 (Sheldrick, 1997)'
_computing_structure_solution 'SHELXS-97 (Sheldrick, 1990)'
_diffrn_ambient_temperature 298(2)
_diffrn_measured_fraction_theta_full 0.998
_diffrn_measured_fraction_theta_max 0.998
_diffrn_measurement_device_type 'CCD area detector'
_diffrn_measurement_method 'phi and omega scans'
_diffrn_radiation_monochromator graphite
_diffrn_radiation_source 'fine-focus sealed tube'
_diffrn_radiation_type MoK\a
_diffrn_radiation_wavelength 0.71073
_diffrn_reflns_av_R_equivalents 0.1013
_diffrn_reflns_av_sigmaI/netI 0.0848
_diffrn_reflns_limit_h_max 6
_diffrn_reflns_limit_h_min -6
_diffrn_reflns_limit_k_max 19
_diffrn_reflns_limit_k_min -19
_diffrn_reflns_limit_l_max 21
_diffrn_reflns_limit_l_min -21
_diffrn_reflns_number 14572
_diffrn_reflns_theta_full 25.00
_diffrn_reflns_theta_max 25.00
_diffrn_reflns_theta_min 1.69
_exptl_absorpt_coefficient_mu 0.092
_exptl_absorpt_correction_T_max 0.9945
_exptl_absorpt_correction_T_min 0.9606
_exptl_absorpt_correction_type multi-scan
_exptl_absorpt_process_details 'Bruker AXS SADABS program'
_exptl_crystal_colour colourless
_exptl_crystal_density_diffrn 1.286
_exptl_crystal_density_method 'not measured'
_exptl_crystal_description needle
_exptl_crystal_F_000 628
_exptl_crystal_size_max 0.44
_exptl_crystal_size_mid 0.06
_exptl_crystal_size_min 0.06
_refine_diff_density_max 0.158
_refine_diff_density_min -0.139
_refine_diff_density_rms 0.035
_refine_ls_extinction_method none
_refine_ls_goodness_of_fit_ref 0.974
_refine_ls_hydrogen_treatment mixed
_refine_ls_matrix_type full
_refine_ls_number_parameters 227
_refine_ls_number_reflns 2703
_refine_ls_number_restraints 0
_refine_ls_restrained_S_all 0.974
_refine_ls_R_factor_all 0.1471
_refine_ls_R_factor_gt 0.0593
_refine_ls_shift/su_max 0.000
_refine_ls_shift/su_mean 0.000
_refine_ls_structure_factor_coef Fsqd
_refine_ls_weighting_details 'calc w=1/[\s^2^(Fo^2^)+(0.0554P)^2^+0.0000P] where P=(Fo^2^+2Fc^2^)/3'
_refine_ls_weighting_scheme calc
_refine_ls_wR_factor_gt 0.1129
_refine_ls_wR_factor_ref 0.1398
_reflns_number_gt 1308
_reflns_number_total 2703
_reflns_threshold_expression >2sigma(I)
_cod_data_source_file cg800089v-file002.cif
_cod_data_source_block an605_m
_cod_depositor_comments
;
The following automatic conversions were performed:

'_symmetry_cell_setting' value 'Monoclinic' changed to 'monoclinic'
according to /home/saulius/struct/CIF-dictionaries/cif_core.dic
dictionary named 'cif_core.dic' version 2.4.1 from 2010-06-29.

Automatic conversion script
Id: cif_fix_values 1715 2011-07-08 13:25:40Z adriana 
;
_cod_original_cell_volume 1540.4(4)
_cod_original_sg_symbol_H-M 'P2(1)/c  '
_cod_database_code 4503585

loop_
_symmetry_equiv_pos_as_xyz
'x, y, z'
'-x, y+1/2, -z+1/2'
'-x, -y, -z'
'x, -y-1/2, z-1/2'

loop_
_atom_site_label
_atom_site_type_symbol
_atom_site_fract_x
_atom_site_fract_y
_atom_site_fract_z
_atom_site_U_iso_or_equiv
_atom_site_adp_type
_atom_site_occupancy
_atom_site_symmetry_multiplicity
_atom_site_calc_flag
_atom_site_refinement_flags
O1 O 0.2864(4) 0.05915(13) 0.45764(12) 0.0693(7) Uani 1 1 d .
H1 H 0.1461 0.0473 0.4366 0.104 Uiso 1 1 calc R
C7 C 0.5950(5) 0.38255(17) 0.38267(14) 0.0443(7) Uani 1 1 d .
H7 H 0.7803 0.3802 0.3819 0.053 Uiso 1 1 calc R
O2 O 0.1715(5) 0.49152(15) 0.09816(13) 0.0742(8) Uani 1 1 d .
C4 C 0.5094(5) 0.29530(17) 0.39838(14) 0.0434(8) Uani 1 1 d .
C14 C 0.5451(6) 0.44242(17) 0.44475(15) 0.0429(7) Uani 1 1 d .
C6 C 0.2119(7) 0.1820(2) 0.38314(17) 0.0566(9) Uani 1 1 d .
C1 C 0.3552(6) 0.13699(18) 0.43617(16) 0.0517(8) Uani 1 1 d .
C5 C 0.2890(6) 0.26015(18) 0.36445(16) 0.0521(8) Uani 1 1 d .
H3 H 0.1901 0.2898 0.3282 0.062 Uiso 1 1 calc R
C15 C 0.3486(6) 0.43135(18) 0.48875(16) 0.0519(8) Uani 1 1 d .
H15 H 0.2450 0.3849 0.4819 0.062 Uiso 1 1 calc R
C11 C 0.2837(6) 0.46612(19) 0.16633(16) 0.0531(8) Uani 1 1 d .
C8 C 0.4866(5) 0.41479(16) 0.30683(16) 0.0437(7) Uani 1 1 d .
C9 C 0.2758(6) 0.46544(19) 0.29702(16) 0.0550(9) Uani 1 1 d .
H9 H 0.1999 0.4827 0.3384 0.066 Uiso 1 1 calc R
C13 C 0.5948(6) 0.39174(19) 0.24399(17) 0.0601(9) Uani 1 1 d .
H13 H 0.7384 0.3580 0.2486 0.072 Uiso 1 1 calc R
C10 C 0.1739(6) 0.49132(19) 0.22786(17) 0.0597(9) Uani 1 1 d .
H10 H 0.0317 0.5256 0.2229 0.072 Uiso 1 1 calc R
C12 C 0.4956(6) 0.4174(2) 0.17457(16) 0.0655(10) Uani 1 1 d .
H12 H 0.5735 0.4014 0.1331 0.079 Uiso 1 1 calc R
C16 C 0.6959(5) 0.51195(19) 0.45753(14) 0.0496(8) Uani 1 1 d .
H16 H 0.8305 0.5206 0.4291 0.060 Uiso 1 1 calc R
C3 C 0.6521(6) 0.24819(19) 0.45136(15) 0.0547(9) Uani 1 1 d .
H5 H 0.8025 0.2700 0.4748 0.066 Uiso 1 1 calc R
C2 C 0.5775(6) 0.1701(2) 0.47018(16) 0.0579(9) Uani 1 1 d .
H6 H 0.6771 0.1398 0.5058 0.069 Uiso 1 1 calc R
N1 N 0.1339(10) 0.2047(5) 0.1546(4) 0.1173(15) Uani 1 1 d .
C17 C 0.4023(9) 0.1856(3) 0.1699(3) 0.144(2) Uani 1 1 d .
H17A H 0.4860 0.1946 0.1260 0.216 Uiso 1 1 calc R
H17B H 0.4220 0.1289 0.1848 0.216 Uiso 1 1 calc R
H17C H 0.4767 0.2208 0.2089 0.216 Uiso 1 1 calc R
O3 O 0.0005(18) 0.1730(11) 0.1917(7) 0.209(6) Uani 0.66 1 d P
O4A O 0.025(3) 0.2623(14) 0.1686(17) 0.197(12) Uani 0.36 1 d P
O3A O -0.026(3) 0.1531(11) 0.1267(11) 0.160(6) Uani 0.34 1 d P
O4 O 0.090(2) 0.2542(9) 0.1050(5) 0.194(5) Uani 0.64 1 d P
H2A H 0.229(8) 0.466(3) 0.060(2) 0.140(19) Uiso 1 1 d .
H1A H 0.051(5) 0.1587(17) 0.3623(14) 0.059(9) Uiso 1 1 d .

loop_
_atom_site_aniso_label
_atom_site_aniso_U_11
_atom_site_aniso_U_22
_atom_site_aniso_U_33
_atom_site_aniso_U_23
_atom_site_aniso_U_13
_atom_site_aniso_U_12
O1 0.0908(18) 0.0596(16) 0.0555(15) 0.0095(11) -0.0030(12) -0.0142(13)
C7 0.0473(18) 0.0414(18) 0.0434(18) -0.0012(14) 0.0003(14) 0.0021(15)
O2 0.0969(18) 0.0855(19) 0.0386(14) 0.0077(13) -0.0005(13) 0.0276(15)
C4 0.0510(18) 0.046(2) 0.0328(17) -0.0016(14) 0.0008(15) 0.0063(16)
C14 0.0491(18) 0.0423(19) 0.0361(17) 0.0002(14) -0.0017(14) -0.0003(15)
C6 0.062(2) 0.052(2) 0.053(2) -0.0013(17) -0.0045(18) -0.0089(19)
C1 0.072(2) 0.040(2) 0.0433(19) 0.0014(15) 0.0039(17) -0.0047(18)
C5 0.062(2) 0.046(2) 0.0458(19) 0.0022(15) -0.0055(16) 0.0024(17)
C15 0.060(2) 0.052(2) 0.0441(19) -0.0089(16) 0.0069(16) -0.0128(16)
C11 0.070(2) 0.052(2) 0.037(2) 0.0065(15) 0.0004(17) 0.0041(18)
C8 0.0504(19) 0.0359(18) 0.0442(18) -0.0032(14) 0.0020(15) -0.0026(15)
C9 0.065(2) 0.064(2) 0.0379(18) -0.0001(15) 0.0111(15) 0.0137(18)
C13 0.069(2) 0.068(2) 0.043(2) -0.0013(17) 0.0074(17) 0.0187(18)
C10 0.069(2) 0.063(2) 0.047(2) 0.0039(17) 0.0055(17) 0.0213(18)
C12 0.080(3) 0.080(3) 0.038(2) 0.0015(17) 0.0120(18) 0.022(2)
C16 0.055(2) 0.055(2) 0.0393(18) -0.0034(15) 0.0087(15) -0.0051(17)
C3 0.058(2) 0.059(2) 0.0449(19) 0.0017(16) -0.0059(16) -0.0022(18)
C2 0.071(2) 0.054(2) 0.0463(19) 0.0058(17) -0.0065(17) 0.0017(19)
N1 0.108(4) 0.136(5) 0.104(4) -0.031(4) -0.003(3) -0.005(4)
C17 0.088(4) 0.151(5) 0.189(6) -0.081(4) -0.005(3) 0.009(3)
O3 0.125(6) 0.326(17) 0.174(8) 0.095(10) 0.002(6) -0.077(8)
O4A 0.109(9) 0.152(13) 0.33(3) -0.13(2) 0.004(14) 0.026(10)
O3A 0.097(9) 0.142(12) 0.235(16) -0.089(12) -0.005(10) 0.013(8)
O4 0.208(9) 0.211(11) 0.147(7) 0.046(8) -0.062(7) -0.022(8)

loop_
_atom_type_symbol
_atom_type_description
_atom_type_scat_dispersion_real
_atom_type_scat_dispersion_imag
_atom_type_scat_source
C C 0.0033 0.0016 'International Tables Vol C Tables 4.2.6.8 and 6.1.1.4'
H H 0.0000 0.0000 'International Tables Vol C Tables 4.2.6.8 and 6.1.1.4'
O O 0.0106 0.0060 'International Tables Vol C Tables 4.2.6.8 and 6.1.1.4'
N N 0.0061 0.0033 'International Tables Vol C Tables 4.2.6.8 and 6.1.1.4'

loop_
_geom_angle_atom_site_label_1
_geom_angle_atom_site_label_2
_geom_angle_atom_site_label_3
_geom_angle
_geom_angle_site_symmetry_1
C4 C7 C8 113.3(2) .
C4 C7 C14 111.9(2) .
C8 C7 C14 111.8(2) .
C5 C4 C3 117.1(3) .
C5 C4 C7 123.5(3) .
C3 C4 C7 119.4(3) .
C16 C14 C15 117.4(3) .
C16 C14 C7 119.9(3) .
C15 C14 C7 122.6(3) .
C1 C6 C5 120.2(3) .
C6 C1 C2 119.4(3) .
C6 C1 O1 122.8(3) .
C2 C1 O1 117.8(3) .
C6 C5 C4 121.6(3) .
C16 C15 C14 121.0(3) 3_666
C12 C11 C10 119.5(3) .
C12 C11 O2 122.9(3) .
C10 C11 O2 117.6(3) .
C9 C8 C13 116.9(3) .
C9 C8 C7 122.8(3) .
C13 C8 C7 120.3(3) .
C8 C9 C10 122.1(3) .
C12 C13 C8 121.6(3) .
C11 C10 C9 119.5(3) .
C11 C12 C13 120.3(3) .
C15 C16 C14 121.6(3) 3_666
C2 C3 C4 121.8(3) .
C3 C2 C1 119.9(3) .
O4A N1 O3 83.2(14) .
O4A N1 O4 63.9(15) .
O3 N1 O4 130.6(10) .
O4A N1 O3A 107.6(11) .
O3 N1 O3A 60.7(9) .
O4 N1 O3A 94.1(12) .
O4A N1 C17 129.5(9) .
O3 N1 C17 116.1(9) .
O4 N1 C17 113.2(9) .
O3A N1 C17 122.6(8) .

loop_
_geom_bond_atom_site_label_1
_geom_bond_atom_site_label_2
_geom_bond_distance
_geom_bond_site_symmetry_2
O1 C1 1.378(3) .
C7 C4 1.518(4) .
C7 C8 1.526(4) .
C7 C14 1.529(4) .
O2 C11 1.378(3) .
C4 C5 1.381(4) .
C4 C3 1.386(4) .
C14 C16 1.383(4) .
C14 C15 1.384(4) .
C6 C1 1.370(4) .
C6 C5 1.381(4) .
C1 C2 1.376(4) .
C15 C16 1.376(4) 3_666
C11 C12 1.363(4) .
C11 C10 1.372(4) .
C8 C9 1.378(4) .
C8 C13 1.378(4) .
C9 C10 1.378(4) .
C13 C12 1.377(4) .
C16 C15 1.376(4) 3_666
C3 C2 1.376(4) .
N1 O4A 1.137(15) .
N1 O3 1.145(8) .
N1 O4 1.209(11) .
N1 O3A 1.256(14) .
N1 C17 1.448(6) .
